data_2238299
loop_
_publ_author_name
'Tian, Xiang-Yu'
'Song, Qin-Hua'

_publ_section_title
;
 (<i>E</i>)-2-Methoxy-9-(2-methoxy-9<i>H</i>-xanthen-9-ylidene)-9<i>H</i>-xanthene
;
_journal_coeditor_code ZQ2201
_journal_issue 7
_journal_name_full 'Acta Crystallographica Section E'
_journal_page_first o1167
_journal_paper_doi 10.1107/S1600536813017297
_journal_volume 69
_journal_year 2013
_chemical_formula_iupac 'C28 H20 O4'
_chemical_formula_moiety 'C28 H20 O4'
_chemical_formula_sum 'C28 H20 O4'
_chemical_formula_weight 420.28
_chemical_name_systematic (<i>E</i>)-2-Methoxy-9-(2-methoxy-9<i>H</i>-xanthen-9-ylidene)-9<i>H</i>-xanthene
_space_group_IT_number 14
_symmetry_cell_setting monoclinic
_symmetry_space_group_name_Hall '-P 2ybc'
_symmetry_space_group_name_H-M 'P 1 21/c 1'
_audit_creation_method SHELXL-97
_cell_angle_alpha 90.0
_cell_angle_beta 102.682(7)
_cell_angle_gamma 90.0
_cell_formula_units_Z 2
_cell_length_a 8.5699(7)
_cell_length_b 7.5200(6)
_cell_length_c 16.6101(18)
_cell_measurement_reflns_used 2041
_cell_measurement_temperature 291(2)
_cell_measurement_theta_max 29.1
_cell_measurement_theta_min 2.7
_cell_volume 1044.33(17)
_computing_cell_refinement 'CrysAlis PRO (Oxford Diffraction, 2007)'
_computing_data_collection 'CrysAlis PRO (Oxford Diffraction, 2007)'
_computing_data_reduction 'CrysAlis PRO (Oxford Diffraction, 2007)'
_computing_molecular_graphics 'ORTEP-3 for Windows (Farrugia, 2012)'
_computing_publication_material 'SHELXL97 (Sheldrick, 2008)'
_computing_structure_refinement 'SHELXL97 (Sheldrick, 2008)'
_computing_structure_solution 'SHELXS97 (Sheldrick, 2008)'
_diffrn_ambient_temperature 291(2)
_diffrn_detector_area_resol_mean 15.9149
_diffrn_measured_fraction_theta_full 0.993
_diffrn_measured_fraction_theta_max 0.993
_diffrn_measurement_device_type 'Oxford Diffraction Gemini S Ultra'
_diffrn_measurement_method '\w scans'
_diffrn_radiation_monochromator graphite
_diffrn_radiation_source 'Enhance (Mo) X-ray Source'
_diffrn_radiation_type MoK\a
_diffrn_radiation_wavelength 0.71073
_diffrn_reflns_av_R_equivalents 0.0294
_diffrn_reflns_av_sigmaI/netI 0.0541
_diffrn_reflns_limit_h_max 7
_diffrn_reflns_limit_h_min -10
_diffrn_reflns_limit_k_max 9
_diffrn_reflns_limit_k_min -7
_diffrn_reflns_limit_l_max 21
_diffrn_reflns_limit_l_min -21
_diffrn_reflns_number 6419
_diffrn_reflns_theta_full 26.73
_diffrn_reflns_theta_max 26.73
_diffrn_reflns_theta_min 2.99
_diffrn_standards_decay_% 0
_diffrn_standards_interval_count 200
_diffrn_standards_interval_time 2
_diffrn_standards_number 3
_exptl_absorpt_coefficient_mu 0.089
_exptl_absorpt_correction_T_max 0.972
_exptl_absorpt_correction_T_min 0.964
_exptl_absorpt_correction_type multi-scan
_exptl_absorpt_process_details
;
(CrysAlis PRO; Oxford Diffraction, 2007)
;
_exptl_crystal_colour colourless
_exptl_crystal_density_diffrn 1.337
_exptl_crystal_density_method 'not measured'
_exptl_crystal_description block
_exptl_crystal_F_000 440
_exptl_crystal_size_max 0.42
_exptl_crystal_size_mid 0.40
_exptl_crystal_size_min 0.32
_refine_diff_density_max 0.156
_refine_diff_density_min -0.173
_refine_ls_extinction_method none
_refine_ls_goodness_of_fit_ref 0.997
_refine_ls_hydrogen_treatment constr
_refine_ls_matrix_type full
_refine_ls_number_parameters 146
_refine_ls_number_reflns 2205
_refine_ls_number_restraints 0
_refine_ls_restrained_S_all 0.997
_refine_ls_R_factor_all 0.0745
_refine_ls_R_factor_gt 0.0374
_refine_ls_shift/su_max 0.000
_refine_ls_shift/su_mean 0.000
_refine_ls_structure_factor_coef Fsqd
_refine_ls_weighting_details 'w=1/[\s^2^(Fo^2^)+(0.0079P)^2^+0.1500P] where P=(Fo^2^+2Fc^2^)/3'
_refine_ls_weighting_scheme calc
_refine_ls_wR_factor_gt 0.0568
_refine_ls_wR_factor_ref 0.0603
_reflns_number_gt 1264
_reflns_number_total 2205
_reflns_threshold_expression I>2sigma(I)
_cod_data_source_file zq2201.cif
_cod_data_source_block I
_cod_original_cell_volume 1044.33(16)
_cod_original_sg_symbol_H-M 'P 21/c'
_cod_database_code 2238299
_cod_database_fobs_code 2238299

loop_
_symmetry_equiv_pos_as_xyz
'x, y, z'
'-x, y+1/2, -z+1/2'
'-x, -y, -z'
'x, -y-1/2, z-1/2'

loop_
_atom_site_type_symbol
_atom_site_label
_atom_site_fract_x
_atom_site_fract_y
_atom_site_fract_z
_atom_site_U_iso_or_equiv
_atom_site_adp_type
_atom_site_calc_flag
_atom_site_refinement_flags
_atom_site_occupancy
_atom_site_symmetry_multiplicity
O O1 0.37126(14) -0.03674(16) 0.29797(7) 0.0612(4) Uani d . 1 1
O O2 0.15571(11) 0.62217(15) 0.36978(6) 0.0464(3) Uani d . 1 1
C C1 0.4953(2) -0.1274(2) 0.35211(12) 0.0720(6) Uani d . 1 1
H H1A 0.5140 -0.2396 0.3283 0.108 Uiso calc R 1 1
H H1B 0.4654 -0.1471 0.4038 0.108 Uiso calc R 1 1
H H1C 0.5912 -0.0572 0.3611 0.108 Uiso calc R 1 1
C C2 0.32826(18) 0.1287(2) 0.32026(10) 0.0419(4) Uani d . 1 1
C C3 0.20616(18) 0.2107(2) 0.26345(10) 0.0471(4) Uani d . 1 1
H H3 0.1611 0.1537 0.2141 0.057 Uiso calc R 1 1
C C4 0.15201(17) 0.3756(2) 0.27995(10) 0.0453(4) Uani d . 1 1
H H4 0.0692 0.4298 0.2424 0.054 Uiso calc R 1 1
C C5 0.22169(16) 0.4607(2) 0.35303(9) 0.0381(4) Uani d . 1 1
C C6 0.34973(16) 0.3863(2) 0.40865(9) 0.0335(4) Uani d . 1 1
C C7 0.39884(17) 0.2148(2) 0.39259(9) 0.0374(4) Uani d . 1 1
H H7 0.4793 0.1586 0.4308 0.045 Uiso calc R 1 1
C C8 0.42069(14) 0.49291(19) 0.48303(9) 0.0331(4) Uani d . 1 1
C C9 0.29155(16) 0.58847(19) 0.51278(9) 0.0340(4) Uani d . 1 1
C C10 0.16438(17) 0.6537(2) 0.45337(10) 0.0389(4) Uani d . 1 1
C C11 0.04103(17) 0.7507(2) 0.47368(11) 0.0484(5) Uani d . 1 1
H H11 -0.0405 0.7970 0.4326 0.058 Uiso calc R 1 1
C C12 0.04121(19) 0.7774(2) 0.55581(11) 0.0501(5) Uani d . 1 1
H H12 -0.0398 0.8441 0.5704 0.060 Uiso calc R 1 1
C C13 0.16141(18) 0.7056(2) 0.61689(11) 0.0466(4) Uani d . 1 1
H H13 0.1593 0.7207 0.6722 0.056 Uiso calc R 1 1
C C14 0.28401(16) 0.6117(2) 0.59522(10) 0.0397(4) Uani d . 1 1
H H14 0.3635 0.5626 0.6365 0.048 Uiso calc R 1 1

loop_
_atom_site_aniso_label
_atom_site_aniso_U_11
_atom_site_aniso_U_22
_atom_site_aniso_U_33
_atom_site_aniso_U_12
_atom_site_aniso_U_13
_atom_site_aniso_U_23
O1 0.0783(9) 0.0499(8) 0.0496(8) 0.0048(7) 0.0012(6) -0.0137(7)
O2 0.0441(7) 0.0518(7) 0.0374(7) 0.0114(6) -0.0043(5) 0.0007(6)
C1 0.0937(16) 0.0533(12) 0.0666(14) 0.0160(12) 0.0122(12) -0.0051(12)
C2 0.0445(10) 0.0415(10) 0.0395(11) -0.0044(8) 0.0088(8) -0.0064(9)
C3 0.0441(10) 0.0614(12) 0.0319(10) -0.0077(9) -0.0003(7) -0.0105(9)
C4 0.0365(9) 0.0615(12) 0.0336(10) 0.0011(9) -0.0019(7) -0.0005(9)
C5 0.0331(9) 0.0438(10) 0.0356(10) -0.0003(8) 0.0032(7) -0.0019(8)
C6 0.0263(8) 0.0423(10) 0.0295(9) -0.0025(7) 0.0010(6) -0.0003(8)
C7 0.0344(9) 0.0429(10) 0.0320(9) -0.0009(8) 0.0012(7) -0.0002(8)
C8 0.0326(8) 0.0341(9) 0.0299(9) 0.0004(7) 0.0007(6) 0.0020(7)
C9 0.0300(9) 0.0343(10) 0.0362(10) -0.0012(7) 0.0039(7) 0.0003(8)
C10 0.0361(9) 0.0398(10) 0.0384(11) -0.0001(8) 0.0027(7) -0.0014(8)
C11 0.0351(10) 0.0475(11) 0.0581(12) 0.0091(8) 0.0003(8) 0.0009(10)
C12 0.0409(10) 0.0473(11) 0.0640(14) 0.0060(8) 0.0159(9) -0.0050(10)
C13 0.0451(11) 0.0496(11) 0.0473(11) 0.0002(8) 0.0149(9) -0.0012(9)
C14 0.0342(9) 0.0430(10) 0.0404(11) -0.0020(8) 0.0047(7) 0.0020(9)

loop_
_atom_type_symbol
_atom_type_description
_atom_type_scat_dispersion_real
_atom_type_scat_dispersion_imag
_atom_type_scat_source
C C 0.0030 0.0020 'International Tables Vol C Tables 4.2.6.8 and 6.1.1.4'
H H 0.0000 0.0000 'International Tables Vol C Tables 4.2.6.8 and 6.1.1.4'
O O 0.0110 0.0060 'International Tables Vol C Tables 4.2.6.8 and 6.1.1.4'

loop_
_geom_angle_atom_site_label_1
_geom_angle_atom_site_label_2
_geom_angle_atom_site_label_3
_geom_angle_site_symmetry_1
_geom_angle
C2 O1 C1 . 118.46(14)
C5 O2 C10 . 114.32(12)
O1 C1 H1A . 109.5
O1 C1 H1B . 109.5
H1A C1 H1B . 109.5
O1 C1 H1C . 109.5
H1A C1 H1C . 109.5
H1B C1 H1C . 109.5
O1 C2 C7 . 124.57(15)
O1 C2 C3 . 115.21(15)
C7 C2 C3 . 120.22(15)
C4 C3 C2 . 120.15(15)
C4 C3 H3 . 119.9
C2 C3 H3 . 119.9
C3 C4 C5 . 119.50(15)
C3 C4 H4 . 120.2
C5 C4 H4 . 120.2
C4 C5 C6 . 121.49(15)
C4 C5 O2 . 117.49(14)
C6 C5 O2 . 121.00(14)
C5 C6 C7 . 118.14(14)
C5 C6 C8 . 117.06(13)
C7 C6 C8 . 124.75(13)
C2 C7 C6 . 120.30(15)
C2 C7 H7 . 119.9
C6 C7 H7 . 119.9
C8 C8 C6 3_666 125.28(16)
C8 C8 C9 3_666 124.96(17)
C6 C8 C9 . 109.71(11)
C10 C9 C14 . 117.04(13)
C10 C9 C8 . 117.27(13)
C14 C9 C8 . 125.63(13)
C11 C10 C9 . 122.30(15)
C11 C10 O2 . 117.08(14)
C9 C10 O2 . 120.62(13)
C12 C11 C10 . 118.85(15)
C12 C11 H11 . 120.6
C10 C11 H11 . 120.6
C11 C12 C13 . 120.42(15)
C11 C12 H12 . 119.8
C13 C12 H12 . 119.8
C14 C13 C12 . 119.68(16)
C14 C13 H13 . 120.2
C12 C13 H13 . 120.2
C13 C14 C9 . 121.50(15)
C13 C14 H14 . 119.3
C9 C14 H14 . 119.3

loop_
_geom_bond_atom_site_label_1
_geom_bond_atom_site_label_2
_geom_bond_site_symmetry_2
_geom_bond_distance
O1 C2 . 1.3716(18)
O1 C1 . 1.4086(19)
O2 C5 . 1.3930(17)
O2 C10 . 1.3942(17)
C1 H1A . 0.9600
C1 H1B . 0.9600
C1 H1C . 0.9600
C2 C7 . 1.3816(19)
C2 C3 . 1.390(2)
C3 C4 . 1.373(2)
C3 H3 . 0.9300
C4 C5 . 1.3861(19)
C4 H4 . 0.9300
C5 C6 . 1.3878(18)
C6 C7 . 1.400(2)
C6 C8 . 1.4865(19)
C7 H7 . 0.9300
C8 C8 3_666 1.357(2)
C8 C9 . 1.4918(17)
C9 C10 . 1.3892(19)
C9 C14 . 1.3960(19)
C10 C11 . 1.3857(19)
C11 C12 . 1.379(2)
C11 H11 . 0.9300
C12 C13 . 1.387(2)
C12 H12 . 0.9300
C13 C14 . 1.3777(18)
C13 H13 . 0.9300
C14 H14 . 0.9300

loop_
_geom_torsion_atom_site_label_1
_geom_torsion_atom_site_label_2
_geom_torsion_atom_site_label_3
_geom_torsion_atom_site_label_4
_geom_torsion_site_symmetry_1
_geom_torsion_site_symmetry_4
_geom_torsion
C1 O1 C2 C7 . . 0.3(2)
C1 O1 C2 C3 . . 179.38(14)
O1 C2 C3 C4 . . 179.07(13)
C7 C2 C3 C4 . . -1.8(2)
C2 C3 C4 C5 . . 1.0(2)
C3 C4 C5 C6 . . 2.7(2)
C3 C4 C5 O2 . . -175.69(13)
C10 O2 C5 C4 . . 147.12(13)
C10 O2 C5 C6 . . -31.24(19)
C4 C5 C6 C7 . . -5.4(2)
O2 C5 C6 C7 . . 172.91(12)
C4 C5 C6 C8 . . 176.96(12)
O2 C5 C6 C8 . . -4.7(2)
O1 C2 C7 C6 . . 178.01(13)
C3 C2 C7 C6 . . -1.0(2)
C5 C6 C7 C2 . . 4.5(2)
C8 C6 C7 C2 . . -178.03(13)
C5 C6 C8 C8 . 3_666 -139.87(19)
C7 C6 C8 C8 . 3_666 42.7(3)
C5 C6 C8 C9 . . 37.73(17)
C7 C6 C8 C9 . . -139.75(14)
C8 C8 C9 C10 3_666 . 140.63(19)
C6 C8 C9 C10 . . -36.97(18)
C8 C8 C9 C14 3_666 . -42.2(3)
C6 C8 C9 C14 . . 140.17(15)
C14 C9 C10 C11 . . 5.3(2)
C8 C9 C10 C11 . . -177.34(14)
C14 C9 C10 O2 . . -174.28(13)
C8 C9 C10 O2 . . 3.1(2)
C5 O2 C10 C11 . . -147.58(13)
C5 O2 C10 C9 . . 32.0(2)
C9 C10 C11 C12 . . -2.6(2)
O2 C10 C11 C12 . . 176.93(15)
C10 C11 C12 C13 . . -1.1(2)
C11 C12 C13 C14 . . 2.1(2)
C12 C13 C14 C9 . . 0.8(2)
C10 C9 C14 C13 . . -4.3(2)
C8 C9 C14 C13 . . 178.55(14)
